data_7709424
loop_
_publ_author_name
'Campanella, Anthony J.'
'Ozvat, Tyler M.'
'Zadrozny, Joseph M.'

_publ_section_title
;
 Ligand design of zero-field splitting in trigonal prismatic Ni(II) cage
 complexes.
;
_journal_issue 8
_journal_name_full 'Dalton transactions (Cambridge, England : 2003)'
_journal_page_first 3341
_journal_page_last 3348
_journal_paper_doi 10.1039/d1dt02156g
_journal_volume 51
_journal_year 2022
_chemical_formula_moiety 'C18 H10 B2 Cl6 N6 Ni O6'
_chemical_formula_sum 'C18 H10 B2 Cl6 N6 Ni O6'
_chemical_formula_weight 699.35
_chemical_name_systematic
(1,8-bis(phenyl)-4,5,11,12,17,18-hexachloro-2,7,9,14,15,20-hexaoxa-3,6,10,13,16,19-hexaaza-1,8-diboratabicyclo[6.6.6]icosa-3,5,10,12,16,18-hexaene)-nickel
_space_group_crystal_system triclinic
_space_group_IT_number 2
_space_group_name_Hall '-P 1'
_space_group_name_H-M_alt 'P -1'
_atom_sites_solution_hydrogens geom
_audit_creation_date 2021-02-25
_audit_creation_method
;
Olex2 1.3
(compiled 2020.07.31 svn.rc2a77460 for OlexSys, GUI svn.r6145)
;
_audit_update_record
;
2021-05-26 deposited with the CCDC.	2022-01-31 downloaded from the CCDC.
;
_cell_angle_alpha 96.637(7)
_cell_angle_beta 103.105(9)
_cell_angle_gamma 108.640(7)
_cell_formula_units_Z 2
_cell_length_a 8.1747(10)
_cell_length_b 12.442(2)
_cell_length_c 13.2849(18)
_cell_measurement_reflns_used 949
_cell_measurement_temperature 110.22
_cell_measurement_theta_max 30.20
_cell_measurement_theta_min 3.22
_cell_volume 1220.8(3)
_computing_cell_refinement 'SAINT V8.38A (Bruker, 2018)'
_computing_data_reduction 'SAINT V8.38A (Bruker, 2018)'
_computing_molecular_graphics 'Olex2 1.3 (Dolomanov et al., 2009)'
_computing_publication_material 'Olex2 1.3 (Dolomanov et al., 2009)'
_computing_structure_refinement 'SHELXL 2018/3 (Sheldrick, 2015)'
_computing_structure_solution 'SHELXT 2014/5 (Sheldrick, 2014)'
_diffrn_ambient_temperature 110.22
_diffrn_measured_fraction_theta_full 0.999
_diffrn_measured_fraction_theta_max 0.992
_diffrn_measurement_device_type 'Bruker APEX-II CCD'
_diffrn_measurement_method '\f and \w scans'
_diffrn_radiation_type MoK\a
_diffrn_radiation_wavelength 0.71073
_diffrn_reflns_av_R_equivalents 0.1056
_diffrn_reflns_av_unetI/netI 0.0477
_diffrn_reflns_Laue_measured_fraction_full 0.999
_diffrn_reflns_Laue_measured_fraction_max 0.992
_diffrn_reflns_limit_h_max 10
_diffrn_reflns_limit_h_min -10
_diffrn_reflns_limit_k_max 15
_diffrn_reflns_limit_k_min -15
_diffrn_reflns_limit_l_max 16
_diffrn_reflns_limit_l_min -16
_diffrn_reflns_number 52346
_diffrn_reflns_point_group_measured_fraction_full 0.999
_diffrn_reflns_point_group_measured_fraction_max 0.992
_diffrn_reflns_theta_full 25.242
_diffrn_reflns_theta_max 26.494
_diffrn_reflns_theta_min 1.608
_diffrn_source_current 30.0
_diffrn_source_power 1.5
_diffrn_source_voltage 50.0
_diffrn_standards_number 0
_exptl_absorpt_coefficient_mu 1.503
_exptl_absorpt_correction_T_max 0.949
_exptl_absorpt_correction_T_min 0.925
_exptl_absorpt_correction_type none
_exptl_absorpt_process_details
;
SADABS-2016/2 (Bruker,2016/2) was used for absorption correction.
wR2(int) was 0.0806 before and 0.0703 after correction.
The Ratio of minimum to maximum transmission is 0.8726.
The \l/2 correction factor is Not present.
;
_exptl_crystal_colour Yellow
_exptl_crystal_colour_primary yellow
_exptl_crystal_density_diffrn 1.903
_exptl_crystal_description Cubic
_exptl_crystal_F_000 696
_exptl_crystal_recrystallization_method 'Re-crystallisation from solvent: Dichloromethane, ethyl ether'
_exptl_crystal_size_max 0.052
_exptl_crystal_size_mid 0.046
_exptl_crystal_size_min 0.035
_refine_diff_density_max 1.235
_refine_diff_density_min -0.403
_refine_diff_density_rms 0.115
_refine_ls_extinction_method none
_refine_ls_goodness_of_fit_ref 1.044
_refine_ls_hydrogen_treatment constr
_refine_ls_matrix_type full
_refine_ls_number_parameters 352
_refine_ls_number_reflns 5031
_refine_ls_number_restraints 0
_refine_ls_restrained_S_all 1.044
_refine_ls_R_factor_all 0.0649
_refine_ls_R_factor_gt 0.0428
_refine_ls_shift/su_max 0.001
_refine_ls_shift/su_mean 0.000
_refine_ls_structure_factor_coef Fsqd
_refine_ls_weighting_details 'w=1/[\s^2^(Fo^2^)+(0.0570P)^2^+0.5442P] where P=(Fo^2^+2Fc^2^)/3'
_refine_ls_weighting_scheme calc
_refine_ls_wR_factor_gt 0.0957
_refine_ls_wR_factor_ref 0.1043
_reflns_Friedel_coverage 0.000
_reflns_number_gt 3901
_reflns_number_total 5031
_reflns_threshold_expression 'I > 2\s(I)'
_cod_data_source_file d1dt02156g2.cif
_cod_data_source_block jz123_0m_full_a
_cod_depositor_comments 'Adding full bibliography for 7709423--7709427.cif.'
_cod_database_code 7709424
_shelx_shelxl_version_number 2018/3
_shelx_space_group_comment
;
The symmetry employed for this shelxl refinement is uniquely defined
by the following loop, which should always be used as a source of
symmetry information in preference to the above space-group names.
They are only intended as comments.
;
_shelx_estimated_absorpt_t_max 0.949
_shelx_estimated_absorpt_t_min 0.926
_olex2_refinement_description
;
1. Fixed Uiso
 At 1.2 times of:
  All C(H) groups
2.a Aromatic/amide H refined with riding coordinates:
 C00M(H00M), C00P(H00P), C00S(H00S), C00U(H00U), C00V(H00V), C00W(H00W),
 C00Y(H00Y), C00Z(H00Z), C010(H010), C011(H011)
;
_olex2_submission_special_instructions 'No special instructions were received'

loop_
_space_group_symop_operation_xyz
'x, y, z'
'-x, -y, -z'

loop_
_atom_site_label
_atom_site_type_symbol
_atom_site_fract_x
_atom_site_fract_y
_atom_site_fract_z
_atom_site_U_iso_or_equiv
_atom_site_adp_type
_atom_site_occupancy
_atom_site_site_symmetry_order
_atom_site_calc_flag
_atom_site_refinement_flags_posn
_atom_site_refinement_flags_adp
_atom_site_refinement_flags_occupancy
_atom_site_disorder_assembly
_atom_site_disorder_group
Ni01 Ni 0.67257(5) 0.25235(4) 0.25115(3) 0.00973(12) Uani 1 1 d . . . . .
Cl02 Cl 0.16614(11) -0.05826(7) 0.14740(7) 0.01682(19) Uani 1 1 d . . . . .
Cl03 Cl 0.46742(12) 0.51983(7) 0.12841(7) 0.0178(2) Uani 1 1 d . . . . .
Cl04 Cl 1.24672(11) 0.27959(8) 0.35322(7) 0.0195(2) Uani 1 1 d . . . . .
Cl05 Cl 1.09527(11) 0.21803(8) 0.09865(7) 0.0202(2) Uani 1 1 d . . . . .
Cl06 Cl 0.32729(11) -0.00353(7) 0.39988(7) 0.0177(2) Uani 1 1 d . . . . .
Cl07 Cl 0.59861(12) 0.57446(7) 0.38467(7) 0.01705(19) Uani 1 1 d . . . . .
O008 O 0.6522(3) 0.2076(2) 0.46659(18) 0.0141(5) Uani 1 1 d . . . . .
O009 O 0.7712(3) 0.4151(2) 0.45762(18) 0.0147(5) Uani 1 1 d . . . . .
O00A O 0.4954(3) 0.3000(2) 0.04644(18) 0.0141(5) Uani 1 1 d . . . . .
O00B O 0.4155(3) 0.0921(2) 0.05406(18) 0.0140(5) Uani 1 1 d . . . . .
O00C O 0.7186(3) 0.2052(2) 0.03557(18) 0.0140(5) Uani 1 1 d . . . . .
O00D O 0.9629(3) 0.2946(2) 0.44845(18) 0.0145(5) Uani 1 1 d . . . . .
N00E N 0.4694(4) 0.1098(2) 0.1611(2) 0.0120(6) Uani 1 1 d . . . . .
N00F N 0.9137(4) 0.2671(2) 0.3413(2) 0.0128(6) Uani 1 1 d . . . . .
N00G N 0.7067(4) 0.3986(2) 0.3514(2) 0.0132(6) Uani 1 1 d . . . . .
N00H N 0.7996(4) 0.2325(2) 0.1410(2) 0.0134(6) Uani 1 1 d . . . . .
N00I N 0.5737(4) 0.1718(2) 0.3606(2) 0.0123(6) Uani 1 1 d . . . . .
N00J N 0.5554(4) 0.3359(2) 0.1533(2) 0.0122(6) Uani 1 1 d . . . . .
C00K C 0.9004(4) 0.3486(3) 0.6191(3) 0.0123(7) Uani 1 1 d . . . . .
C00L C 0.4398(4) 0.1526(3) -0.1165(3) 0.0119(7) Uani 1 1 d . . . . .
C00M C 0.8712(5) 0.4349(3) 0.6830(3) 0.0160(7) Uani 1 1 d . . . . .
H00M H 0.802092 0.476710 0.650883 0.019 Uiso 1 1 calc R U . . .
C00N C 1.0293(4) 0.2608(3) 0.2923(3) 0.0121(7) Uani 1 1 d . . . . .
C00O C 0.6282(4) 0.4645(3) 0.3119(3) 0.0113(7) Uani 1 1 d . . . . .
C00P C 0.2657(5) 0.0721(3) -0.1626(3) 0.0152(7) Uani 1 1 d . . . . .
H00P H 0.197135 0.036069 -0.118762 0.018 Uiso 1 1 calc R U . . .
C00Q C 0.3679(4) 0.0477(3) 0.2086(3) 0.0126(7) Uani 1 1 d . . . . .
C00R C 0.4352(4) 0.0790(3) 0.3250(3) 0.0120(7) Uani 1 1 d . . . . .
C00S C 0.5352(5) 0.2034(3) -0.1847(3) 0.0158(7) Uani 1 1 d . . . . .
H00S H 0.653566 0.258622 -0.155595 0.019 Uiso 1 1 calc R U . . .
C00T C 0.5516(4) 0.4327(3) 0.1959(3) 0.0109(7) Uani 1 1 d . . . . .
C00U C 0.9412(5) 0.4604(3) 0.7921(3) 0.0194(8) Uani 1 1 d . . . . .
H00U H 0.918391 0.518627 0.833592 0.023 Uiso 1 1 calc R U . . .
C00V C 1.0020(5) 0.2899(3) 0.6711(3) 0.0150(7) Uani 1 1 d . . . . .
H00V H 1.022867 0.230029 0.630675 0.018 Uiso 1 1 calc R U . . .
C00W C 0.1911(5) 0.0439(3) -0.2712(3) 0.0196(8) Uani 1 1 d . . . . .
H00W H 0.072406 -0.010852 -0.300867 0.024 Uiso 1 1 calc R U . . .
C00X C 0.9621(4) 0.2368(3) 0.1758(3) 0.0127(7) Uani 1 1 d . . . . .
C00Y C 0.4620(5) 0.1754(3) -0.2930(3) 0.0196(8) Uani 1 1 d . . . . .
H00Y H 0.529930 0.211066 -0.337266 0.024 Uiso 1 1 calc R U . . .
C00Z C 1.0736(5) 0.3159(3) 0.7798(3) 0.0188(8) Uani 1 1 d . . . . .
H00Z H 1.143337 0.274733 0.812571 0.023 Uiso 1 1 calc R U . . .
C010 C 0.2890(5) 0.0952(3) -0.3369(3) 0.0203(8) Uani 1 1 d . . . . .
H010 H 0.237991 0.075582 -0.411284 0.024 Uiso 1 1 calc R U . . .
C011 C 1.0437(5) 0.4016(3) 0.8407(3) 0.0202(8) Uani 1 1 d . . . . .
H011 H 1.093095 0.419994 0.915163 0.024 Uiso 1 1 calc R U . . .
B012 B 0.8204(5) 0.3169(3) 0.4945(3) 0.0116(8) Uani 1 1 d . . . . .
B013 B 0.5202(5) 0.1875(3) 0.0086(3) 0.0108(8) Uani 1 1 d . . . . .

loop_
_atom_site_aniso_label
_atom_site_aniso_U_11
_atom_site_aniso_U_22
_atom_site_aniso_U_33
_atom_site_aniso_U_23
_atom_site_aniso_U_13
_atom_site_aniso_U_12
Ni01 0.0081(2) 0.0089(2) 0.0127(2) 0.00249(17) 0.00357(17) 0.00314(17)
Cl02 0.0112(4) 0.0166(4) 0.0171(5) 0.0012(3) 0.0029(3) -0.0009(3)
Cl03 0.0234(5) 0.0151(4) 0.0177(5) 0.0044(3) 0.0027(4) 0.0122(4)
Cl04 0.0099(4) 0.0276(5) 0.0209(5) 0.0007(4) 0.0028(3) 0.0092(4)
Cl05 0.0116(4) 0.0315(5) 0.0180(5) -0.0011(4) 0.0057(3) 0.0096(4)
Cl06 0.0168(4) 0.0164(4) 0.0163(5) 0.0061(3) 0.0054(3) -0.0004(3)
Cl07 0.0204(4) 0.0137(4) 0.0189(5) 0.0005(3) 0.0045(4) 0.0100(3)
O008 0.0132(12) 0.0141(12) 0.0110(12) 0.0021(10) 0.0008(10) 0.0015(10)
O009 0.0193(13) 0.0117(12) 0.0124(13) 0.0015(10) 0.0016(10) 0.0069(10)
O00A 0.0170(12) 0.0136(12) 0.0120(13) 0.0017(10) 0.0022(10) 0.0077(10)
O00B 0.0135(12) 0.0153(13) 0.0112(12) 0.0034(10) 0.0035(10) 0.0021(10)
O00C 0.0107(12) 0.0191(13) 0.0113(12) 0.0012(10) 0.0022(10) 0.0054(10)
O00D 0.0123(12) 0.0207(13) 0.0103(13) 0.0022(10) 0.0017(10) 0.0068(10)
N00E 0.0102(14) 0.0113(14) 0.0125(15) 0.0010(11) 0.0021(11) 0.0023(11)
N00F 0.0113(14) 0.0129(15) 0.0150(16) 0.0024(12) 0.0048(12) 0.0050(12)
N00G 0.0141(14) 0.0130(15) 0.0126(15) 0.0028(12) 0.0030(12) 0.0052(12)
N00H 0.0119(14) 0.0131(15) 0.0152(16) 0.0022(12) 0.0038(12) 0.0046(12)
N00I 0.0101(14) 0.0138(15) 0.0114(15) 0.0032(12) 0.0018(11) 0.0030(12)
N00J 0.0110(14) 0.0114(14) 0.0138(15) 0.0016(12) 0.0031(12) 0.0042(11)
C00K 0.0092(16) 0.0074(16) 0.0177(19) 0.0043(13) 0.0050(14) -0.0017(13)
C00L 0.0142(17) 0.0090(16) 0.0170(18) 0.0040(13) 0.0073(14) 0.0074(13)
C00M 0.0122(17) 0.0144(18) 0.021(2) 0.0031(15) 0.0047(15) 0.0047(14)
C00N 0.0095(16) 0.0093(16) 0.0177(19) 0.0026(13) 0.0033(14) 0.0043(13)
C00O 0.0081(15) 0.0070(16) 0.0186(18) 0.0013(13) 0.0049(13) 0.0023(13)
C00P 0.0122(17) 0.0170(18) 0.0184(19) 0.0060(14) 0.0064(14) 0.0057(14)
C00Q 0.0095(16) 0.0090(16) 0.0209(19) 0.0031(14) 0.0060(14) 0.0043(13)
C00R 0.0109(16) 0.0120(17) 0.0163(18) 0.0056(14) 0.0056(14) 0.0061(14)
C00S 0.0135(17) 0.0138(18) 0.021(2) 0.0040(15) 0.0064(15) 0.0054(14)
C00T 0.0086(15) 0.0097(16) 0.0159(18) 0.0056(13) 0.0059(13) 0.0024(13)
C00U 0.0184(18) 0.0176(19) 0.020(2) 0.0019(15) 0.0070(15) 0.0026(15)
C00V 0.0139(17) 0.0113(17) 0.0198(19) 0.0050(14) 0.0061(14) 0.0033(14)
C00W 0.0188(19) 0.0182(19) 0.022(2) 0.0007(15) 0.0048(16) 0.0082(15)
C00X 0.0096(16) 0.0118(17) 0.0151(18) -0.0010(13) 0.0040(13) 0.0024(13)
C00Y 0.026(2) 0.020(2) 0.024(2) 0.0120(16) 0.0162(17) 0.0152(16)
C00Z 0.0192(19) 0.0144(18) 0.022(2) 0.0098(15) 0.0045(15) 0.0036(15)
C010 0.027(2) 0.023(2) 0.0131(19) 0.0003(15) 0.0038(16) 0.0151(17)
C011 0.0186(19) 0.023(2) 0.0127(19) 0.0041(15) 0.0019(15) 0.0000(15)
B012 0.0051(17) 0.0064(18) 0.023(2) 0.0028(15) 0.0041(15) 0.0017(14)
B013 0.0081(17) 0.0077(18) 0.018(2) 0.0037(15) 0.0053(15) 0.0034(14)

loop_
_atom_type_symbol
_atom_type_description
_atom_type_scat_dispersion_real
_atom_type_scat_dispersion_imag
_atom_type_scat_source
C C 0.0033 0.0016 'International Tables Vol C Tables 4.2.6.8 and 6.1.1.4'
H H 0.0000 0.0000 'International Tables Vol C Tables 4.2.6.8 and 6.1.1.4'
B B 0.0013 0.0007 'International Tables Vol C Tables 4.2.6.8 and 6.1.1.4'
Cl Cl 0.1484 0.1585 'International Tables Vol C Tables 4.2.6.8 and 6.1.1.4'
N N 0.0061 0.0033 'International Tables Vol C Tables 4.2.6.8 and 6.1.1.4'
Ni Ni 0.3393 1.1124 'International Tables Vol C Tables 4.2.6.8 and 6.1.1.4'
O O 0.0106 0.0060 'International Tables Vol C Tables 4.2.6.8 and 6.1.1.4'

loop_
_geom_angle_atom_site_label_1
_geom_angle_atom_site_label_2
_geom_angle_atom_site_label_3
_geom_angle
_geom_angle_site_symmetry_1
_geom_angle_site_symmetry_3
_geom_angle_publ_flag
N00E Ni01 N00G 138.48(11) . . ?
N00E Ni01 N00I 77.64(11) . . ?
N00E Ni01 N00J 83.80(11) . . ?
N00F Ni01 N00E 129.45(11) . . ?
N00F Ni01 N00G 84.84(11) . . ?
N00F Ni01 N00H 78.82(11) . . ?
N00F Ni01 N00I 85.46(11) . . ?
N00F Ni01 N00J 140.79(11) . . ?
N00G Ni01 N00I 83.76(12) . . ?
N00H Ni01 N00E 85.49(12) . . ?
N00H Ni01 N00G 128.96(12) . . ?
N00H Ni01 N00I 141.30(11) . . ?
N00H Ni01 N00J 84.96(11) . . ?
N00J Ni01 N00G 78.09(11) . . ?
N00J Ni01 N00I 126.62(11) . . ?
N00I O008 B012 112.7(2) . . ?
N00G O009 B012 114.1(2) . . ?
N00J O00A B013 112.8(2) . . ?
N00E O00B B013 114.4(2) . . ?
N00H O00C B013 113.2(2) . . ?
N00F O00D B012 114.0(2) . . ?
O00B N00E Ni01 122.7(2) . . ?
C00Q N00E Ni01 116.5(2) . . ?
C00Q N00E O00B 119.2(3) . . ?
O00D N00F Ni01 123.5(2) . . ?
C00N N00F Ni01 116.0(2) . . ?
C00N N00F O00D 120.2(3) . . ?
O009 N00G Ni01 123.1(2) . . ?
C00O N00G Ni01 115.7(2) . . ?
C00O N00G O009 119.6(3) . . ?
O00C N00H Ni01 123.8(2) . . ?
C00X N00H Ni01 115.9(2) . . ?
C00X N00H O00C 120.0(3) . . ?
O008 N00I Ni01 123.77(19) . . ?
C00R N00I Ni01 116.2(2) . . ?
C00R N00I O008 119.9(3) . . ?
O00A N00J Ni01 123.74(19) . . ?
C00T N00J Ni01 116.4(2) . . ?
C00T N00J O00A 119.6(3) . . ?
C00M C00K B012 122.5(3) . . ?
C00V C00K C00M 116.5(3) . . ?
C00V C00K B012 121.0(3) . . ?
C00P C00L C00S 117.1(3) . . ?
C00P C00L B013 120.5(3) . . ?
C00S C00L B013 122.3(3) . . ?
C00K C00M H00M 119.2 . . ?
C00U C00M C00K 121.5(3) . . ?
C00U C00M H00M 119.2 . . ?
N00F C00N Cl04 124.1(3) . . ?
N00F C00N C00X 115.1(3) . . ?
C00X C00N Cl04 120.9(2) . . ?
N00G C00O Cl07 124.1(3) . . ?
N00G C00O C00T 114.7(3) . . ?
C00T C00O Cl07 121.1(2) . . ?
C00L C00P H00P 119.4 . . ?
C00W C00P C00L 121.3(3) . . ?
C00W C00P H00P 119.4 . . ?
N00E C00Q Cl02 124.5(3) . . ?
N00E C00Q C00R 114.5(3) . . ?
C00R C00Q Cl02 121.0(2) . . ?
N00I C00R Cl06 125.3(3) . . ?
N00I C00R C00Q 114.3(3) . . ?
C00Q C00R Cl06 120.4(2) . . ?
C00L C00S H00S 119.0 . . ?
C00Y C00S C00L 121.9(3) . . ?
C00Y C00S H00S 119.0 . . ?
N00J C00T Cl03 124.5(3) . . ?
N00J C00T C00O 114.3(3) . . ?
C00O C00T Cl03 121.2(2) . . ?
C00M C00U H00U 119.8 . . ?
C011 C00U C00M 120.3(3) . . ?
C011 C00U H00U 119.8 . . ?
C00K C00V H00V 118.9 . . ?
C00Z C00V C00K 122.2(3) . . ?
C00Z C00V H00V 118.9 . . ?
C00P C00W H00W 119.8 . . ?
C00P C00W C010 120.3(3) . . ?
C010 C00W H00W 119.8 . . ?
N00H C00X Cl05 125.0(3) . . ?
N00H C00X C00N 114.1(3) . . ?
C00N C00X Cl05 121.0(2) . . ?
C00S C00Y H00Y 120.1 . . ?
C00S C00Y C010 119.9(3) . . ?
C010 C00Y H00Y 120.1 . . ?
C00V C00Z H00Z 120.0 . . ?
C011 C00Z C00V 120.1(3) . . ?
C011 C00Z H00Z 120.0 . . ?
C00W C010 H010 120.3 . . ?
C00Y C010 C00W 119.5(3) . . ?
C00Y C010 H010 120.3 . . ?
C00U C011 H011 120.3 . . ?
C00Z C011 C00U 119.4(3) . . ?
C00Z C011 H011 120.3 . . ?
O008 B012 C00K 107.8(3) . . ?
O009 B012 O008 109.8(3) . . ?
O009 B012 O00D 112.0(3) . . ?
O009 B012 C00K 109.2(3) . . ?
O00D B012 O008 110.6(3) . . ?
O00D B012 C00K 107.3(3) . . ?
O00A B013 C00L 108.0(3) . . ?
O00B B013 O00A 110.0(3) . . ?
O00B B013 O00C 112.7(3) . . ?
O00B B013 C00L 107.6(3) . . ?
O00C B013 O00A 110.0(3) . . ?
O00C B013 C00L 108.3(3) . . ?

loop_
_geom_bond_atom_site_label_1
_geom_bond_atom_site_label_2
_geom_bond_distance
_geom_bond_site_symmetry_2
_geom_bond_publ_flag
Ni01 N00E 2.015(3) . ?
Ni01 N00F 2.000(3) . ?
Ni01 N00G 2.027(3) . ?
Ni01 N00H 2.013(3) . ?
Ni01 N00I 2.031(3) . ?
Ni01 N00J 2.018(3) . ?
Cl02 C00Q 1.695(3) . ?
Cl03 C00T 1.695(3) . ?
Cl04 C00N 1.705(3) . ?
Cl05 C00X 1.704(3) . ?
Cl06 C00R 1.697(3) . ?
Cl07 C00O 1.696(3) . ?
O008 N00I 1.362(4) . ?
O008 B012 1.528(4) . ?
O009 N00G 1.356(4) . ?
O009 B012 1.503(4) . ?
O00A N00J 1.362(4) . ?
O00A B013 1.522(4) . ?
O00B N00E 1.358(4) . ?
O00B B013 1.501(4) . ?
O00C N00H 1.357(4) . ?
O00C B013 1.516(4) . ?
O00D N00F 1.358(4) . ?
O00D B012 1.516(4) . ?
N00E C00Q 1.275(4) . ?
N00F C00N 1.280(4) . ?
N00G C00O 1.282(4) . ?
N00H C00X 1.285(4) . ?
N00I C00R 1.278(4) . ?
N00J C00T 1.283(4) . ?
C00K C00M 1.405(5) . ?
C00K C00V 1.395(5) . ?
C00K B012 1.587(5) . ?
C00L C00P 1.398(5) . ?
C00L C00S 1.402(5) . ?
C00L B013 1.593(5) . ?
C00M H00M 0.9500 . ?
C00M C00U 1.389(5) . ?
C00N C00X 1.480(5) . ?
C00O C00T 1.479(5) . ?
C00P H00P 0.9500 . ?
C00P C00W 1.387(5) . ?
C00Q C00R 1.478(5) . ?
C00S H00S 0.9500 . ?
C00S C00Y 1.382(5) . ?
C00U H00U 0.9500 . ?
C00U C011 1.382(5) . ?
C00V H00V 0.9500 . ?
C00V C00Z 1.386(5) . ?
C00W H00W 0.9500 . ?
C00W C010 1.389(5) . ?
C00Y H00Y 0.9500 . ?
C00Y C010 1.387(5) . ?
C00Z H00Z 0.9500 . ?
C00Z C011 1.381(5) . ?
C010 H010 0.9500 . ?
C011 H011 0.9500 . ?

loop_
_geom_torsion_atom_site_label_1
_geom_torsion_atom_site_label_2
_geom_torsion_atom_site_label_3
_geom_torsion_atom_site_label_4
_geom_torsion
_geom_torsion_site_symmetry_1
_geom_torsion_site_symmetry_2
_geom_torsion_site_symmetry_3
_geom_torsion_site_symmetry_4
_geom_torsion_publ_flag
Ni01 N00E C00Q Cl02 166.44(18) . . . . ?
Ni01 N00E C00Q C00R -10.5(4) . . . . ?
Ni01 N00F C00N Cl04 175.96(17) . . . . ?
Ni01 N00F C00N C00X -3.3(4) . . . . ?
Ni01 N00G C00O Cl07 166.07(18) . . . . ?
Ni01 N00G C00O C00T -9.7(4) . . . . ?
Ni01 N00H C00X Cl05 177.86(19) . . . . ?
Ni01 N00H C00X C00N -2.5(4) . . . . ?
Ni01 N00I C00R Cl06 -179.74(18) . . . . ?
Ni01 N00I C00R C00Q -1.3(4) . . . . ?
Ni01 N00J C00T Cl03 177.53(17) . . . . ?
Ni01 N00J C00T C00O -2.4(4) . . . . ?
Cl02 C00Q C00R Cl06 9.2(4) . . . . ?
Cl02 C00Q C00R N00I -169.3(2) . . . . ?
Cl04 C00N C00X Cl05 4.2(4) . . . . ?
Cl04 C00N C00X N00H -175.4(3) . . . . ?
Cl07 C00O C00T Cl03 12.2(4) . . . . ?
Cl07 C00O C00T N00J -167.8(2) . . . . ?
O008 N00I C00R Cl06 3.9(5) . . . . ?
O008 N00I C00R C00Q -177.7(3) . . . . ?
O009 N00G C00O Cl07 0.2(4) . . . . ?
O009 N00G C00O C00T -175.6(3) . . . . ?
O00A N00J C00T Cl03 2.7(4) . . . . ?
O00A N00J C00T C00O -177.3(3) . . . . ?
O00B N00E C00Q Cl02 0.3(4) . . . . ?
O00B N00E C00Q C00R -176.6(3) . . . . ?
O00C N00H C00X Cl05 3.8(5) . . . . ?
O00C N00H C00X C00N -176.6(3) . . . . ?
O00D N00F C00N Cl04 2.6(5) . . . . ?
O00D N00F C00N C00X -176.7(3) . . . . ?
N00E O00B B013 O00A -62.6(3) . . . . ?
N00E O00B B013 O00C 60.5(3) . . . . ?
N00E O00B B013 C00L 179.9(2) . . . . ?
N00E C00Q C00R Cl06 -173.7(2) . . . . ?
N00E C00Q C00R N00I 7.8(4) . . . . ?
N00F O00D B012 O008 63.1(3) . . . . ?
N00F O00D B012 O009 -59.6(3) . . . . ?
N00F O00D B012 C00K -179.5(2) . . . . ?
N00F C00N C00X Cl05 -176.5(3) . . . . ?
N00F C00N C00X N00H 3.9(4) . . . . ?
N00G O009 B012 O008 -64.0(3) . . . . ?
N00G O009 B012 O00D 59.2(3) . . . . ?
N00G O009 B012 C00K 177.9(2) . . . . ?
N00G C00O C00T Cl03 -171.9(2) . . . . ?
N00G C00O C00T N00J 8.1(4) . . . . ?
N00H O00C B013 O00A 63.7(3) . . . . ?
N00H O00C B013 O00B -59.5(3) . . . . ?
N00H O00C B013 C00L -178.4(2) . . . . ?
N00I O008 B012 O009 61.9(3) . . . . ?
N00I O008 B012 O00D -62.2(3) . . . . ?
N00I O008 B012 C00K -179.2(2) . . . . ?
N00J O00A B013 O00B 61.0(3) . . . . ?
N00J O00A B013 O00C -63.7(3) . . . . ?
N00J O00A B013 C00L 178.2(2) . . . . ?
C00K C00M C00U C011 0.7(5) . . . . ?
C00K C00V C00Z C011 0.7(5) . . . . ?
C00L C00P C00W C010 0.2(5) . . . . ?
C00L C00S C00Y C010 0.2(5) . . . . ?
C00M C00K C00V C00Z -1.0(5) . . . . ?
C00M C00K B012 O008 -100.1(3) . . . . ?
C00M C00K B012 O009 19.2(4) . . . . ?
C00M C00K B012 O00D 140.8(3) . . . . ?
C00M C00U C011 C00Z -1.0(5) . . . . ?
C00P C00L C00S C00Y -0.3(5) . . . . ?
C00P C00L B013 O00A -97.3(3) . . . . ?
C00P C00L B013 O00B 21.4(4) . . . . ?
C00P C00L B013 O00C 143.5(3) . . . . ?
C00P C00W C010 C00Y -0.3(5) . . . . ?
C00S C00L C00P C00W 0.1(5) . . . . ?
C00S C00L B013 O00A 80.0(4) . . . . ?
C00S C00L B013 O00B -161.2(3) . . . . ?
C00S C00L B013 O00C -39.1(4) . . . . ?
C00S C00Y C010 C00W 0.1(5) . . . . ?
C00V C00K C00M C00U 0.4(5) . . . . ?
C00V C00K B012 O008 78.9(4) . . . . ?
C00V C00K B012 O009 -161.8(3) . . . . ?
C00V C00K B012 O00D -40.2(4) . . . . ?
C00V C00Z C011 C00U 0.4(5) . . . . ?
B012 O008 N00I Ni01 1.5(3) . . . . ?
B012 O008 N00I C00R 177.5(3) . . . . ?
B012 O009 N00G Ni01 1.7(3) . . . . ?
B012 O009 N00G C00O 166.5(3) . . . . ?
B012 O00D N00F Ni01 -1.7(3) . . . . ?
B012 O00D N00F C00N 171.1(3) . . . . ?
B012 C00K C00M C00U 179.4(3) . . . . ?
B012 C00K C00V C00Z 179.9(3) . . . . ?
B013 O00A N00J Ni01 2.0(3) . . . . ?
B013 O00A N00J C00T 176.4(3) . . . . ?
B013 O00B N00E Ni01 0.1(3) . . . . ?
B013 O00B N00E C00Q 165.4(3) . . . . ?
B013 O00C N00H Ni01 -1.7(3) . . . . ?
B013 O00C N00H C00X 171.9(3) . . . . ?
B013 C00L C00P C00W 177.6(3) . . . . ?
B013 C00L C00S C00Y -177.7(3) . . . . ?
